data_1540773
loop_
_publ_author_name
'Zimmermann, K.'
'Thiele, G.'

_publ_section_title
;
 Ueber Cs2 Tl Br5 - ein Pentabromothallat(III) mit tetraedrischen (Tl
 Br4)(-) - und oktaedrischen (Tl Br6)(3-) - Anionen
;
_journal_name_full 'Zeitschrift fuer Anorganische und Allgemeine Chemie'
_journal_page_first 280
_journal_page_last 286
_journal_volume 553
_journal_year 1987
_chemical_formula_sum 'Br5 Cs2 Tl'
_chemical_name_systematic 'Cs2 (Tl Br5)'
_space_group_IT_number 62
_symmetry_space_group_name_Hall '-P 2ac 2n'
_symmetry_space_group_name_H-M 'P n m a'
_cell_angle_alpha 90
_cell_angle_beta 90
_cell_angle_gamma 90
_cell_formula_units_Z 8
_cell_length_a 13.3018
_cell_length_b 7.7698
_cell_length_c 23.4925
_cell_volume 2428.005
_citation_journal_id_ASTM ZAACAB
_cod_data_source_file Zimmermann_ZAACAB_1987_95.cif
_cod_data_source_block Br5Cs2Tl1
_cod_original_formula_sum 'Br5 Cs2 Tl1'
_cod_database_code 1540773

loop_
_symmetry_equiv_pos_as_xyz
x,y,z
-x+1/2,-y,z+1/2
x+1/2,-y+1/2,-z+1/2
-x,y+1/2,-z
-x,-y,-z
x-1/2,y,-z-1/2
-x-1/2,y-1/2,z-1/2
x,-y-1/2,z

loop_
_atom_site_label
_atom_site_type_symbol
_atom_site_fract_x
_atom_site_fract_y
_atom_site_fract_z
_atom_site_occupancy
_atom_site_U_iso_or_equiv
Cs3 Cs+1 0.2703 0.25 0.6903 1 0.0
Br3 Br-1 0.3143 0.003 0.8262 1 0.0
Cs2 Cs+1 0.1185 0.25 0.9002 1 0.0
Cs1 Cs+1 0.1185 0.25 0.4669 1 0.0
Cs4 Cs+1 0.5361 0.75 0.7691 1 0.0
Tl2 Tl+3 0.1015 0.25 0.0904 1 0.0
Br4 Br-1 0.5793 0.4899 0.8911 1 0.0
Br1 Br-1 0.3621 0.25 0.9683 1 0.0
Br7 Br-1 0.1925 0.25 0.185 1 0.0
Br2 Br-1 0.5256 0.25 0.7473 1 0.0
Br5 Br-1 0.1345 0.528 0.0379 1 0.0
Br6 Br-1 -0.0869 0.25 0.1147 1 0.0
Tl1 Tl+3 0.9427 0.25 0.6378 1 0.0
